data_4305603
loop_
_publ_author_name
'Rosalice M. Silva'
'Chengeto Gwengo'
'Sergey V. Lindeman'
'Mark D. Smith'
'Gary J. Long'
'Fernande Grandjean'
'James R. Gardinier'

_publ_section_title
;
A Second-Generation Janus Scorpionate Ligand: Controlling Coordination
Modes in Iron(II) Complexes by Steric Modulation
;
_journal_name_full 'Inorganic Chemistry'
_journal_page_first 7233
_journal_page_last 7242
_journal_paper_doi 10.1021/ic8005794
_journal_volume 47
_journal_year 2008
_chemical_formula_moiety 'C12 H8 B2 Fe N12 S12, 4(C2 H3 N)'
_chemical_formula_sum 'C20 H20 B2 Fe N16 S12'
_chemical_formula_weight 946.71
_chemical_name_systematic
; 
 ? 
;
_space_group_IT_number 14
_symmetry_cell_setting monoclinic
_symmetry_space_group_name_Hall '-P 2yn'
_symmetry_space_group_name_H-M 'P 1 21/n 1'
_atom_sites_solution_hydrogens geom
_atom_sites_solution_primary direct
_atom_sites_solution_secondary difmap
_audit_creation_method SHELXL-97
_cell_angle_alpha 90.00
_cell_angle_beta 91.592(2)
_cell_angle_gamma 90.00
_cell_formula_units_Z 2
_cell_length_a 13.6645(10)
_cell_length_b 9.7325(7)
_cell_length_c 13.9690(10)
_cell_measurement_reflns_used 1280
_cell_measurement_temperature 150(1)
_cell_measurement_theta_max 19.250
_cell_measurement_theta_min 2.551
_cell_volume 1857.0(2)
_computing_cell_refinement 'SAINT+ NT V6.22 (Bruker, 2001)'
_computing_data_collection 'SMART NT V5.625 (Bruker, 1998)'
_computing_data_reduction 'SAINT+ NT V6.22'
_computing_molecular_graphics 'SHELXTL V6.1 (Sheldrick, 2000)'
_computing_publication_material 'SHELXTL V6.1'
_computing_structure_refinement 'SHELXL-97 (Sheldrick, 1997)'
_computing_structure_solution 'SHELXS-97 (Sheldrick, 1990)'
_diffrn_ambient_temperature 150(1)
_diffrn_measured_fraction_theta_full 1.000
_diffrn_measured_fraction_theta_max 1.000
_diffrn_measurement_device_type 'Bruker SMART APEX CCD diffractometer'
_diffrn_measurement_method 'omega scans'
_diffrn_radiation_monochromator graphite
_diffrn_radiation_source 'fine-focus sealed tube'
_diffrn_radiation_type MoK\a
_diffrn_radiation_wavelength 0.71073
_diffrn_reflns_av_R_equivalents 0.1155
_diffrn_reflns_av_sigmaI/netI 0.1068
_diffrn_reflns_limit_h_max 14
_diffrn_reflns_limit_h_min -14
_diffrn_reflns_limit_k_max 10
_diffrn_reflns_limit_k_min -10
_diffrn_reflns_limit_l_max 15
_diffrn_reflns_limit_l_min -15
_diffrn_reflns_number 13502
_diffrn_reflns_theta_full 22.54
_diffrn_reflns_theta_max 22.54
_diffrn_reflns_theta_min 2.06
_diffrn_standards_decay_% 0
_exptl_absorpt_coefficient_mu 1.125
_exptl_absorpt_correction_type none
_exptl_crystal_colour purple
_exptl_crystal_density_diffrn 1.693
_exptl_crystal_density_method 'not measured'
_exptl_crystal_description irregular
_exptl_crystal_F_000 960
_exptl_crystal_size_max 0.08
_exptl_crystal_size_mid 0.06
_exptl_crystal_size_min 0.03
_refine_diff_density_max 0.416
_refine_diff_density_min -0.290
_refine_diff_density_rms 0.081
_refine_ls_extinction_method none
_refine_ls_goodness_of_fit_ref 1.018
_refine_ls_hydrogen_treatment constr
_refine_ls_matrix_type full
_refine_ls_number_parameters 234
_refine_ls_number_reflns 2439
_refine_ls_number_restraints 0
_refine_ls_restrained_S_all 1.018
_refine_ls_R_factor_all 0.0825
_refine_ls_R_factor_gt 0.0483
_refine_ls_shift/su_max 0.000
_refine_ls_shift/su_mean 0.000
_refine_ls_structure_factor_coef Fsqd
_refine_ls_weighting_details
; calc 
 [0.00000+1.00000exp(1.65(sin\q/\l)^2^)]/ 
   [\s^2^(Fo^2^)+0.0000+0.1000*P+(0.0188P)^2^+0.0000sin\q/\l] 
 where P = 0.33333Fo^2^ + 0.66667Fc^2^ 
;
_refine_ls_weighting_scheme calc
_refine_ls_wR_factor_gt 0.0817
_refine_ls_wR_factor_ref 0.0908
_reflns_number_gt 1658
_reflns_number_total 2439
_reflns_threshold_expression >2sigma(I)
_cod_data_source_file ic8005794-file003_5.cif
_cod_data_source_block 4-4CH3CN
_cod_depositor_comments
;
The following automatic conversions were performed:
'_symmetry_cell_setting' value 'Monoclinic' changed to 'monoclinic'
according to '/home/saulius/struct/CIF-dictionaries/cif_core.dic'
dictionary named 'cif_core.dic' version 2.4.1 from 2010-06-29.

Automatic conversion script
Id: cif_fix_enum 1527 2010-12-29 10:47:43Z saulius 
;
_cod_original_sg_symbol_H-M 'P 21/n'
_cod_database_code 4305603

loop_
_symmetry_equiv_pos_as_xyz
'x, y, z'
'-x+1/2, y+1/2, -z+1/2'
'-x, -y, -z'
'x-1/2, -y-1/2, z-1/2'

loop_
_atom_site_label
_atom_site_type_symbol
_atom_site_fract_x
_atom_site_fract_y
_atom_site_fract_z
_atom_site_U_iso_or_equiv
_atom_site_adp_type
_atom_site_occupancy
_atom_site_symmetry_multiplicity
_atom_site_calc_flag
_atom_site_refinement_flags
_atom_site_disorder_assembly
_atom_site_disorder_group
Fe1 Fe 0.5000 0.5000 0.5000 0.0180(3) Uani 1 2 d S . .
B1 B 0.6478(5) 0.7405(7) 0.4759(5) 0.0205(18) Uani 1 1 d . . .
H1 H 0.6949 0.8182 0.4684 0.025 Uiso 1 1 calc R . .
C11 C 0.6894(4) 0.7483(6) 0.6623(4) 0.0247(16) Uani 1 1 d . . .
C12 C 0.5669(5) 0.5763(6) 0.6964(4) 0.0262(16) Uani 1 1 d . . .
H12 H 0.5247 0.5102 0.7235 0.031 Uiso 1 1 calc R . .
C21 C 0.5155(4) 0.8979(6) 0.3950(4) 0.0167(14) Uani 1 1 d . . .
C22 C 0.3885(4) 0.7235(6) 0.4046(4) 0.0221(15) Uani 1 1 d . . .
H22 H 0.3310 0.6686 0.4011 0.027 Uiso 1 1 calc R . .
C31 C 0.7627(5) 0.5989(6) 0.3701(4) 0.0221(15) Uani 1 1 d . . .
C32 C 0.6576(4) 0.3972(6) 0.3745(4) 0.0218(15) Uani 1 1 d . . .
H32 H 0.6266 0.3102 0.3683 0.026 Uiso 1 1 calc R . .
C41 C 0.1179(5) 0.4942(7) 0.4092(5) 0.0334(18) Uani 1 1 d . . .
C42 C 0.0335(5) 0.4115(7) 0.3883(5) 0.042(2) Uani 1 1 d . . .
H42A H -0.0159 0.4666 0.3537 0.063 Uiso 1 1 calc R . .
H42B H 0.0065 0.3780 0.4483 0.063 Uiso 1 1 calc R . .
H42C H 0.0521 0.3331 0.3487 0.063 Uiso 1 1 calc R . .
C43 C 0.3862(5) 0.3898(7) 0.8706(6) 0.041(2) Uani 1 1 d . . .
C44 C 0.3420(6) 0.4126(8) 0.9633(5) 0.065(3) Uani 1 1 d . . .
H44A H 0.3550 0.3333 1.0049 0.098 Uiso 1 1 calc R . .
H44B H 0.2711 0.4245 0.9541 0.098 Uiso 1 1 calc R . .
H44C H 0.3701 0.4954 0.9930 0.098 Uiso 1 1 calc R . .
N12 N 0.5711(3) 0.5951(4) 0.6055(3) 0.0203(12) Uani 1 1 d . . .
N11 N 0.6380(4) 0.6995(5) 0.5843(3) 0.0215(12) Uani 1 1 d . . .
N22 N 0.4711(3) 0.6801(5) 0.4432(3) 0.0190(12) Uani 1 1 d . . .
N21 N 0.5445(3) 0.7789(5) 0.4376(3) 0.0200(12) Uani 1 1 d . . .
N32 N 0.6221(3) 0.4952(5) 0.4262(3) 0.0192(12) Uani 1 1 d . . .
N31 N 0.6814(4) 0.6114(5) 0.4228(3) 0.0208(12) Uani 1 1 d . . .
N41 N 0.1840(4) 0.5611(6) 0.4249(4) 0.0471(18) Uani 1 1 d . . .
N42 N 0.4218(5) 0.3704(6) 0.7980(5) 0.0491(18) Uani 1 1 d . . .
S11 S 0.64178(13) 0.67745(17) 0.76408(12) 0.0316(5) Uani 1 1 d . . .
S12 S 0.78273(13) 0.85596(17) 0.66451(13) 0.0356(5) Uani 1 1 d . . .
S21 S 0.39280(13) 0.88589(16) 0.36125(12) 0.0304(5) Uani 1 1 d . . .
S22 S 0.58086(13) 1.03733(15) 0.37192(12) 0.0325(5) Uani 1 1 d . . .
S31 S 0.76306(12) 0.43508(16) 0.31877(12) 0.0269(4) Uani 1 1 d . . .
S32 S 0.85141(12) 0.71349(17) 0.35564(12) 0.0317(5) Uani 1 1 d . . .

loop_
_atom_site_aniso_label
_atom_site_aniso_U_11
_atom_site_aniso_U_22
_atom_site_aniso_U_33
_atom_site_aniso_U_23
_atom_site_aniso_U_13
_atom_site_aniso_U_12
Fe1 0.0192(8) 0.0149(7) 0.0199(7) 0.0009(6) -0.0004(6) -0.0015(6)
B1 0.019(4) 0.019(4) 0.023(4) -0.006(3) 0.002(4) -0.010(3)
C11 0.023(4) 0.019(4) 0.032(4) -0.002(3) -0.003(3) 0.004(3)
C12 0.036(4) 0.025(4) 0.018(4) 0.005(3) 0.009(3) 0.000(3)
C21 0.024(4) 0.015(3) 0.011(3) 0.002(3) 0.003(3) 0.005(3)
C22 0.019(4) 0.025(4) 0.022(4) 0.002(3) -0.001(3) -0.003(3)
C31 0.026(4) 0.019(4) 0.022(4) 0.004(3) 0.005(3) 0.005(3)
C32 0.026(4) 0.012(3) 0.027(4) -0.009(3) -0.003(3) -0.002(3)
C41 0.030(5) 0.040(5) 0.030(4) 0.009(4) 0.001(4) 0.008(4)
C42 0.032(5) 0.043(5) 0.051(5) -0.014(4) 0.002(4) -0.003(4)
C43 0.030(5) 0.025(4) 0.068(6) 0.016(4) -0.003(5) 0.011(3)
C44 0.084(7) 0.056(6) 0.057(6) 0.005(5) 0.018(5) 0.014(5)
N12 0.019(3) 0.015(3) 0.027(3) 0.002(3) 0.000(3) -0.001(2)
N11 0.023(3) 0.014(3) 0.027(3) 0.000(3) 0.002(3) -0.003(2)
N22 0.014(3) 0.021(3) 0.023(3) -0.003(2) -0.001(2) -0.004(2)
N21 0.024(3) 0.017(3) 0.018(3) -0.003(2) 0.000(2) -0.005(2)
N32 0.022(3) 0.012(3) 0.023(3) 0.001(3) 0.002(2) -0.002(2)
N31 0.026(3) 0.017(3) 0.019(3) 0.004(2) 0.000(3) -0.001(2)
N41 0.038(4) 0.053(4) 0.050(4) 0.017(3) -0.013(3) -0.013(3)
N42 0.050(5) 0.038(4) 0.059(5) 0.020(4) 0.005(4) -0.003(3)
S11 0.0405(12) 0.0298(10) 0.0242(10) -0.0009(8) -0.0067(9) -0.0064(9)
S12 0.0341(11) 0.0302(11) 0.0418(12) -0.0015(9) -0.0111(9) -0.0093(9)
S21 0.0336(11) 0.0233(10) 0.0341(11) 0.0080(8) -0.0015(9) 0.0036(8)
S22 0.0436(12) 0.0169(9) 0.0374(11) 0.0051(8) 0.0096(9) -0.0018(8)
S31 0.0277(10) 0.0206(9) 0.0330(10) -0.0044(8) 0.0079(8) -0.0002(8)
S32 0.0285(11) 0.0274(10) 0.0395(11) -0.0016(9) 0.0100(9) -0.0074(8)

loop_
_atom_type_symbol
_atom_type_description
_atom_type_scat_dispersion_real
_atom_type_scat_dispersion_imag
_atom_type_scat_source
C C 0.0033 0.0016 'International Tables Vol C Tables 4.2.6.8 and 6.1.1.4'
H H 0.0000 0.0000 'International Tables Vol C Tables 4.2.6.8 and 6.1.1.4'
N N 0.0061 0.0033 'International Tables Vol C Tables 4.2.6.8 and 6.1.1.4'
S S 0.1246 0.1234 'International Tables Vol C Tables 4.2.6.8 and 6.1.1.4'
Fe Fe 0.3463 0.8444 'International Tables Vol C Tables 4.2.6.8 and 6.1.1.4'
B B 0.0013 0.0007 'International Tables Vol C Tables 4.2.6.8 and 6.1.1.4'

loop_
_geom_angle_atom_site_label_1
_geom_angle_atom_site_label_2
_geom_angle_atom_site_label_3
_geom_angle
_geom_angle_site_symmetry_1
_geom_angle_site_symmetry_3
_geom_angle_publ_flag
N22 Fe1 N22 180.0(3) . 3_666 ?
N22 Fe1 N12 91.60(19) . 3_666 ?
N22 Fe1 N12 88.40(19) 3_666 3_666 ?
N22 Fe1 N12 88.40(19) . . ?
N22 Fe1 N12 91.60(19) 3_666 . ?
N12 Fe1 N12 179.999(1) 3_666 . ?
N22 Fe1 N32 88.50(19) . . ?
N22 Fe1 N32 91.50(19) 3_666 . ?
N12 Fe1 N32 90.23(19) 3_666 . ?
N12 Fe1 N32 89.77(19) . . ?
N22 Fe1 N32 91.50(19) . 3_666 ?
N22 Fe1 N32 88.50(19) 3_666 3_666 ?
N12 Fe1 N32 89.77(19) 3_666 3_666 ?
N12 Fe1 N32 90.23(19) . 3_666 ?
N32 Fe1 N32 179.998(1) . 3_666 ?
N31 B1 N21 108.3(5) . . ?
N31 B1 N11 106.9(5) . . ?
N21 B1 N11 107.1(5) . . ?
N31 B1 H1 111.4 . . ?
N21 B1 H1 111.4 . . ?
N11 B1 H1 111.4 . . ?
N11 C11 S12 128.0(5) . . ?
N11 C11 S11 108.8(4) . . ?
S12 C11 S11 123.2(4) . . ?
N12 C12 S11 115.3(5) . . ?
N12 C12 H12 122.4 . . ?
S11 C12 H12 122.4 . . ?
N21 C21 S22 129.1(5) . . ?
N21 C21 S21 109.3(4) . . ?
S22 C21 S21 121.6(3) . . ?
N22 C22 S21 114.2(4) . . ?
N22 C22 H22 122.9 . . ?
S21 C22 H22 122.9 . . ?
N31 C31 S32 128.1(5) . . ?
N31 C31 S31 108.4(4) . . ?
S32 C31 S31 123.5(4) . . ?
N32 C32 S31 115.5(4) . . ?
N32 C32 H32 122.3 . . ?
S31 C32 H32 122.3 . . ?
N41 C41 C42 179.0(8) . . ?
C41 C42 H42A 109.5 . . ?
C41 C42 H42B 109.5 . . ?
H42A C42 H42B 109.5 . . ?
C41 C42 H42C 109.5 . . ?
H42A C42 H42C 109.5 . . ?
H42B C42 H42C 109.5 . . ?
N42 C43 C44 179.1(8) . . ?
C43 C44 H44A 109.5 . . ?
C43 C44 H44B 109.5 . . ?
H44A C44 H44B 109.5 . . ?
C43 C44 H44C 109.5 . . ?
H44A C44 H44C 109.5 . . ?
H44B C44 H44C 109.5 . . ?
C12 N12 N11 111.1(5) . . ?
C12 N12 Fe1 129.5(4) . . ?
N11 N12 Fe1 119.4(4) . . ?
C11 N11 N12 114.0(5) . . ?
C11 N11 B1 128.6(5) . . ?
N12 N11 B1 117.4(5) . . ?
C22 N22 N21 111.7(5) . . ?
C22 N22 Fe1 128.1(4) . . ?
N21 N22 Fe1 120.2(4) . . ?
C21 N21 N22 114.3(5) . . ?
C21 N21 B1 127.8(5) . . ?
N22 N21 B1 117.8(5) . . ?
C32 N32 N31 110.6(5) . . ?
C32 N32 Fe1 129.7(4) . . ?
N31 N32 Fe1 119.7(4) . . ?
C31 N31 N32 115.6(5) . . ?
C31 N31 B1 126.6(5) . . ?
N32 N31 B1 117.8(5) . . ?
C12 S11 C11 90.4(3) . . ?
C22 S21 C21 90.5(3) . . ?
C32 S31 C31 89.9(3) . . ?

loop_
_geom_bond_atom_site_label_1
_geom_bond_atom_site_label_2
_geom_bond_distance
_geom_bond_site_symmetry_2
_geom_bond_publ_flag
Fe1 N22 1.960(5) . ?
Fe1 N22 1.960(5) 3_666 ?
Fe1 N12 1.974(5) 3_666 ?
Fe1 N12 1.974(5) . ?
Fe1 N32 1.986(5) . ?
Fe1 N32 1.986(5) 3_666 ?
B1 N31 1.536(8) . ?
B1 N21 1.541(8) . ?
B1 N11 1.574(8) . ?
B1 H1 1.0000 . ?
C11 N11 1.365(7) . ?
C11 S12 1.651(6) . ?
C11 S11 1.724(6) . ?
C12 N12 1.285(7) . ?
C12 S11 1.690(6) . ?
C12 H12 0.9500 . ?
C21 N21 1.356(6) . ?
C21 S22 1.661(6) . ?
C21 S21 1.733(6) . ?
C22 N22 1.308(7) . ?
C22 S21 1.694(6) . ?
C22 H22 0.9500 . ?
C31 N31 1.356(7) . ?
C31 S32 1.663(6) . ?
C31 S31 1.748(6) . ?
C32 N32 1.298(7) . ?
C32 S31 1.698(6) . ?
C32 H32 0.9500 . ?
C41 N41 1.130(8) . ?
C41 C42 1.430(9) . ?
C42 H42A 0.9800 . ?
C42 H42B 0.9800 . ?
C42 H42C 0.9800 . ?
C43 N42 1.153(9) . ?
C43 C44 1.460(10) . ?
C44 H44A 0.9800 . ?
C44 H44B 0.9800 . ?
C44 H44C 0.9800 . ?
N12 N11 1.404(6) . ?
N22 N21 1.394(6) . ?
N32 N31 1.393(6) . ?

loop_
_geom_torsion_atom_site_label_1
_geom_torsion_atom_site_label_2
_geom_torsion_atom_site_label_3
_geom_torsion_atom_site_label_4
_geom_torsion
_geom_torsion_site_symmetry_1
_geom_torsion_site_symmetry_2
_geom_torsion_site_symmetry_3
_geom_torsion_site_symmetry_4
_geom_torsion_publ_flag
S11 C12 N12 N11 -0.7(6) . . . . ?
S11 C12 N12 Fe1 178.8(3) . . . . ?
N22 Fe1 N12 C12 133.5(5) . . . . ?
N22 Fe1 N12 C12 -46.5(5) 3_666 . . . ?
N32 Fe1 N12 C12 -138.0(5) . . . . ?
N32 Fe1 N12 C12 42.0(5) 3_666 . . . ?
N22 Fe1 N12 N11 -47.0(4) . . . . ?
N22 Fe1 N12 N11 133.0(4) 3_666 . . . ?
N32 Fe1 N12 N11 41.5(4) . . . . ?
N32 Fe1 N12 N11 -138.5(4) 3_666 . . . ?
S12 C11 N11 N12 172.0(4) . . . . ?
S11 C11 N11 N12 -7.5(6) . . . . ?
S12 C11 N11 B1 -5.3(9) . . . . ?
S11 C11 N11 B1 175.2(5) . . . . ?
C12 N12 N11 C11 5.5(7) . . . . ?
Fe1 N12 N11 C11 -174.0(4) . . . . ?
C12 N12 N11 B1 -176.9(5) . . . . ?
Fe1 N12 N11 B1 3.6(6) . . . . ?
N31 B1 N11 C11 116.6(6) . . . . ?
N21 B1 N11 C11 -127.5(6) . . . . ?
N31 B1 N11 N12 -60.5(6) . . . . ?
N21 B1 N11 N12 55.4(6) . . . . ?
S21 C22 N22 N21 -1.2(6) . . . . ?
S21 C22 N22 Fe1 -179.0(3) . . . . ?
N12 Fe1 N22 C22 42.9(5) 3_666 . . . ?
N12 Fe1 N22 C22 -137.1(5) . . . . ?
N32 Fe1 N22 C22 133.1(5) . . . . ?
N32 Fe1 N22 C22 -46.9(5) 3_666 . . . ?
N12 Fe1 N22 N21 -134.7(4) 3_666 . . . ?
N12 Fe1 N22 N21 45.3(4) . . . . ?
N32 Fe1 N22 N21 -44.5(4) . . . . ?
N32 Fe1 N22 N21 135.5(4) 3_666 . . . ?
S22 C21 N21 N22 -178.0(4) . . . . ?
S21 C21 N21 N22 0.1(6) . . . . ?
S22 C21 N21 B1 -0.4(9) . . . . ?
S21 C21 N21 B1 177.7(4) . . . . ?
C22 N22 N21 C21 0.7(7) . . . . ?
Fe1 N22 N21 C21 178.7(4) . . . . ?
C22 N22 N21 B1 -177.2(5) . . . . ?
Fe1 N22 N21 B1 0.8(6) . . . . ?
N31 B1 N21 C21 -120.6(6) . . . . ?
N11 B1 N21 C21 124.4(6) . . . . ?
N31 B1 N21 N22 56.9(6) . . . . ?
N11 B1 N21 N22 -58.1(6) . . . . ?
S31 C32 N32 N31 0.1(6) . . . . ?
S31 C32 N32 Fe1 177.9(3) . . . . ?
N22 Fe1 N32 C32 -132.8(5) . . . . ?
N22 Fe1 N32 C32 47.2(5) 3_666 . . . ?
N12 Fe1 N32 C32 -41.2(5) 3_666 . . . ?
N12 Fe1 N32 C32 138.8(5) . . . . ?
N22 Fe1 N32 N31 44.8(4) . . . . ?
N22 Fe1 N32 N31 -135.2(4) 3_666 . . . ?
N12 Fe1 N32 N31 136.4(4) 3_666 . . . ?
N12 Fe1 N32 N31 -43.6(4) . . . . ?
S32 C31 N31 N32 -176.5(4) . . . . ?
S31 C31 N31 N32 2.0(6) . . . . ?
S32 C31 N31 B1 5.2(9) . . . . ?
S31 C31 N31 B1 -176.2(5) . . . . ?
C32 N32 N31 C31 -1.4(7) . . . . ?
Fe1 N32 N31 C31 -179.5(4) . . . . ?
C32 N32 N31 B1 177.0(5) . . . . ?
Fe1 N32 N31 B1 -1.1(6) . . . . ?
N21 B1 N31 C31 121.9(6) . . . . ?
N11 B1 N31 C31 -123.0(6) . . . . ?
N21 B1 N31 N32 -56.3(6) . . . . ?
N11 B1 N31 N32 58.8(6) . . . . ?
N12 C12 S11 C11 -3.1(5) . . . . ?
N11 C11 S11 C12 5.9(4) . . . . ?
S12 C11 S11 C12 -173.6(4) . . . . ?
N22 C22 S21 C21 1.1(5) . . . . ?
N21 C21 S21 C22 -0.6(4) . . . . ?
S22 C21 S21 C22 177.7(4) . . . . ?
N32 C32 S31 C31 0.9(5) . . . . ?
N31 C31 S31 C32 -1.6(5) . . . . ?
S32 C31 S31 C32 177.1(4) . . . . ?
Fe1 N12 N11 C11 -174.0(4) . . . . ?
Fe1 N22 N21 C21 178.7(4) . . . . ?
Fe1 N32 N31 C31 -179.5(4) . . . . ?
